data_7061024
loop_
_publ_author_name
'Garc\'ia-Raso, Angel'
'Terr\'on, Angel'
'Fiol, Juan J.'
'L\'opez-Zafra, Adela'
'Massanet, B\'arbara'
'Frontera, Antonio'
'Barcel\'o-Oliver, Miquel'

_publ_section_title
;
 Modified-amino acid/peptide pyrimidine analogs: synthesis, structural
 characterization and DFT studies of N-(pyrimidyl)gabapentine and
 N-(pyrimidyl)baclofen
;
_journal_issue 47
_journal_name_full 'New Journal of Chemistry'
_journal_page_first 22053
_journal_page_last 22061
_journal_paper_doi 10.1039/D1NJ04639J
_journal_volume 45
_journal_year 2021
_chemical_formula_moiety 'C13 H19 N3 O2'
_chemical_formula_sum 'C13 H19 N3 O2'
_chemical_formula_weight 249.31
_space_group_crystal_system monoclinic
_space_group_IT_number 7
_space_group_name_Hall 'P -2yc'
_space_group_name_H-M_alt 'P 1 c 1'
_atom_sites_solution_hydrogens geom
_atom_sites_solution_primary dual
_audit_creation_date 2020-11-23
_audit_creation_method
;
Olex2 1.3
(compiled 2020.07.31 svn.rc2a77460 for OlexSys, GUI svn.r6145)
;
_audit_update_record
;
2021-09-01 deposited with the CCDC.	2021-10-15 downloaded from the CCDC.
;
_cell_angle_alpha 90
_cell_angle_beta 92.168(4)
_cell_angle_gamma 90
_cell_formula_units_Z 4
_cell_length_a 16.6291(18)
_cell_length_b 7.1628(8)
_cell_length_c 10.9025(11)
_cell_measurement_reflns_used 8997
_cell_measurement_temperature 293.15
_cell_measurement_theta_max 68.223
_cell_measurement_theta_min 6.731
_cell_volume 1297.7(2)
_computing_cell_refinement 'Bruker Apex3, 2016'
_computing_data_collection 'Bruker Apex3, 2016'
_computing_data_reduction 'SAINT v8.40A (Bruker, 2019)'
_computing_molecular_graphics 'Olex2 1.3 (Dolomanov et al., 2009)'
_computing_publication_material 'Olex2 1.3 (Dolomanov et al., 2009)'
_computing_structure_refinement 'XL  (Sheldrick, 2008)'
_computing_structure_solution 'XT (Sheldrick, 2015)'
_diffrn_ambient_temperature 293.15
_diffrn_measured_fraction_theta_full 0.995
_diffrn_measured_fraction_theta_max 0.994
_diffrn_measurement_device_type 'Bruker D8 Venture'
_diffrn_measurement_method '\f and \w scans'
_diffrn_radiation_monochromator multilayer
_diffrn_radiation_type CuK\a
_diffrn_radiation_wavelength 1.54178
_diffrn_reflns_av_R_equivalents 0.0576
_diffrn_reflns_av_unetI/netI 0.0495
_diffrn_reflns_Laue_measured_fraction_full 0.995
_diffrn_reflns_Laue_measured_fraction_max 0.994
_diffrn_reflns_limit_h_max 20
_diffrn_reflns_limit_h_min -19
_diffrn_reflns_limit_k_max 8
_diffrn_reflns_limit_k_min -8
_diffrn_reflns_limit_l_max 13
_diffrn_reflns_limit_l_min -12
_diffrn_reflns_number 28675
_diffrn_reflns_point_group_measured_fraction_full 0.958
_diffrn_reflns_point_group_measured_fraction_max 0.954
_diffrn_reflns_theta_full 67.679
_diffrn_reflns_theta_max 68.340
_diffrn_reflns_theta_min 6.178
_diffrn_source 'high brilliance microfocus sealed tube'
_diffrn_source_current 1.2
_diffrn_source_power 0.06
_diffrn_source_voltage 50.0
_diffrn_standards_number 0
_exptl_absorpt_coefficient_mu 0.711
_exptl_absorpt_correction_T_max 0.7531
_exptl_absorpt_correction_T_min 0.3312
_exptl_absorpt_correction_type multi-scan
_exptl_absorpt_process_details
;
SADABS-2016/2 (Bruker,2016/2) was used for absorption correction.
wR2(int) was 0.1658 before and 0.1036 after correction.
The Ratio of minimum to maximum transmission is 0.4398.
The \l/2 correction factor is Not present.
;
_exptl_crystal_colour colourless
_exptl_crystal_colour_primary colourless
_exptl_crystal_density_diffrn 1.276
_exptl_crystal_description plate
_exptl_crystal_F_000 536
_exptl_crystal_size_max 0.45
_exptl_crystal_size_mid 0.21
_exptl_crystal_size_min 0.11
_refine_diff_density_max 0.491
_refine_diff_density_min -0.478
_refine_diff_density_rms 0.112
_refine_ls_abs_structure_details
;
 Refined as an inversion twin.
;
_refine_ls_abs_structure_Flack 0.1(3)
_refine_ls_extinction_coef 0.028(4)
_refine_ls_extinction_expression Fc^*^=kFc[1+0.001xFc^2^\l^3^/sin(2\q)]^-1/4^
_refine_ls_extinction_method 'SHELXL-2018/3 (Sheldrick 2018)'
_refine_ls_goodness_of_fit_ref 1.109
_refine_ls_hydrogen_treatment constr
_refine_ls_matrix_type full
_refine_ls_number_parameters 329
_refine_ls_number_reflns 4547
_refine_ls_number_restraints 2
_refine_ls_restrained_S_all 1.109
_refine_ls_R_factor_all 0.0635
_refine_ls_R_factor_gt 0.0629
_refine_ls_shift/su_max 0.000
_refine_ls_shift/su_mean 0.000
_refine_ls_structure_factor_coef Fsqd
_refine_ls_weighting_details 'w=1/[\s^2^(Fo^2^)+(0.1173P)^2^+0.0433P] where P=(Fo^2^+2Fc^2^)/3'
_refine_ls_weighting_scheme calc
_refine_ls_wR_factor_gt 0.1496
_refine_ls_wR_factor_ref 0.1505
_reflns_Friedel_coverage 0.918
_reflns_Friedel_fraction_full 0.920
_reflns_Friedel_fraction_max 0.915
_reflns_number_gt 4445
_reflns_number_total 4547
_reflns_threshold_expression 'I > 2\s(I)'
_cod_data_source_file d1nj04639j2.cif
_cod_data_source_block 1_a_CCDC1
_cod_depositor_comments 'Adding full bibliography for 7061023--7061024.cif.'
_cod_database_code 7061024
_shelx_shelxl_version_number 2018/3
_shelx_space_group_comment
;
The symmetry employed for this shelxl refinement is uniquely defined
by the following loop, which should always be used as a source of
symmetry information in preference to the above space-group names.
They are only intended as comments.
;
_shelx_estimated_absorpt_t_max 0.926
_shelx_estimated_absorpt_t_min 0.740
_olex2_refinement_description
;
1. Twinned data refinement
 Scales: 0.9(3)
 0.1(3)
2. Fixed Uiso
 At 1.2 times of:
  All C(H) groups, All C(H,H) groups, All N(H) groups
 At 1.5 times of:
  All O(H) groups
3.a Secondary CH2 refined with riding coordinates:
 C8(H8A,H8B), C10(H10A,H10B), C14(H14A,H14B), C15(H15A,H15B), C16(H16A,H16B),
 C17(H17A,H17B), C18(H18A,H18B), C8'(H8'A,H8'B), C10'(H10C,H10D), C14'(H14C,
 H14D), C15'(H15C,H15D), C16'(H16C,H16D), C17'(H17C,H17D), C18'(H18C,H18D)
3.b Aromatic/amide H refined with riding coordinates:
 N7(H7), C4(H4), C5(H5), C6(H6), N7'(H7'), C4'(H4'), C5'(H5'), C6'(H6')
3.c Idealised tetrahedral OH refined as rotating group:
 O13(H13), O13'(H13')
;
_olex2_exptl_crystal_mounting_method 'cryoloop, covered with Parabar 10320 (formerly known as Paratone)'
_olex2_submission_special_instructions 'No special instructions were received'

loop_
_space_group_symop_operation_xyz
'x, y, z'
'x, -y, z+1/2'

loop_
_atom_site_label
_atom_site_type_symbol
_atom_site_fract_x
_atom_site_fract_y
_atom_site_fract_z
_atom_site_U_iso_or_equiv
_atom_site_adp_type
_atom_site_occupancy
_atom_site_site_symmetry_order
_atom_site_calc_flag
_atom_site_refinement_flags_posn
_atom_site_refinement_flags_adp
_atom_site_refinement_flags_occupancy
_atom_site_disorder_assembly
_atom_site_disorder_group
O12 O 0.20382(17) 0.3251(4) 0.2701(3) 0.0618(7) Uani 1 1 d . . . . .
O13 O 0.31093(17) 0.3723(4) 0.3932(2) 0.0605(7) Uani 1 1 d . . . . .
H13 H 0.333141 0.311358 0.340606 0.091 Uiso 1 1 calc R U . . .
N1 N 0.39846(17) 0.8226(4) 0.7386(2) 0.0445(6) Uani 1 1 d . . . . .
N3 N 0.44535(17) 0.8736(4) 0.5377(2) 0.0474(6) Uani 1 1 d . . . . .
N7 N 0.31338(16) 0.7983(4) 0.5693(2) 0.0450(6) Uani 1 1 d . . . . .
H7 H 0.276140 0.767244 0.617947 0.054 Uiso 1 1 calc R U . . .
C2 C 0.38743(18) 0.8332(4) 0.6165(3) 0.0395(6) Uani 1 1 d . . . . .
C4 C 0.5190(2) 0.8979(5) 0.5881(3) 0.0501(7) Uani 1 1 d . . . . .
H4 H 0.560813 0.924244 0.536473 0.060 Uiso 1 1 calc R U . . .
C5 C 0.5365(2) 0.8863(5) 0.7114(4) 0.0527(8) Uani 1 1 d . . . . .
H5 H 0.588529 0.902213 0.744065 0.063 Uiso 1 1 calc R U . . .
C6 C 0.4723(2) 0.8495(4) 0.7848(3) 0.0522(8) Uani 1 1 d . . . . .
H6 H 0.481300 0.843358 0.869402 0.063 Uiso 1 1 calc R U . . .
C8 C 0.29383(19) 0.8114(4) 0.4376(3) 0.0441(7) Uani 1 1 d . . . . .
H8A H 0.331500 0.735082 0.393860 0.053 Uiso 1 1 calc R U . . .
H8B H 0.300821 0.939704 0.411609 0.053 Uiso 1 1 calc R U . . .
C9 C 0.20799(16) 0.7490(4) 0.4016(3) 0.0371(6) Uani 1 1 d . . . . .
C10 C 0.19306(17) 0.5416(4) 0.4369(2) 0.0391(6) Uani 1 1 d . . . . .
H10A H 0.210945 0.522860 0.521700 0.047 Uiso 1 1 calc R U . . .
H10B H 0.135669 0.517198 0.431030 0.047 Uiso 1 1 calc R U . . .
C11 C 0.23519(19) 0.4027(4) 0.3579(3) 0.0412(6) Uani 1 1 d . . . . .
C14 C 0.1473(2) 0.8729(4) 0.4664(3) 0.0505(8) Uani 1 1 d . . . . .
H14A H 0.163282 1.002422 0.458227 0.061 Uiso 1 1 calc R U . . .
H14B H 0.149078 0.842751 0.553193 0.061 Uiso 1 1 calc R U . . .
C15 C 0.0603(2) 0.8506(6) 0.4153(5) 0.0640(10) Uani 1 1 d . . . . .
H15A H 0.041079 0.726346 0.434153 0.077 Uiso 1 1 calc R U . . .
H15B H 0.025973 0.940116 0.454848 0.077 Uiso 1 1 calc R U . . .
C16 C 0.0547(3) 0.8809(6) 0.2763(5) 0.0711(11) Uani 1 1 d . . . . .
H16A H 0.000009 0.857321 0.246068 0.085 Uiso 1 1 calc R U . . .
H16B H 0.067727 1.009652 0.257986 0.085 Uiso 1 1 calc R U . . .
C17 C 0.1118(2) 0.7525(5) 0.2117(3) 0.0557(8) Uani 1 1 d . . . . .
H17A H 0.108922 0.777859 0.124293 0.067 Uiso 1 1 calc R U . . .
H17B H 0.095930 0.623726 0.224051 0.067 Uiso 1 1 calc R U . . .
C18 C 0.19817(19) 0.7810(5) 0.2615(3) 0.0453(7) Uani 1 1 d . . . . .
H18A H 0.215030 0.907121 0.242837 0.054 Uiso 1 1 calc R U . . .
H18B H 0.233331 0.695613 0.219967 0.054 Uiso 1 1 calc R U . . .
O12' O 0.79671(16) -0.1725(4) 0.3036(3) 0.0611(7) Uani 1 1 d . . . . .
O13' O 0.68927(17) -0.1287(4) 0.4156(3) 0.0615(7) Uani 1 1 d . . . . .
H13' H 0.669066 -0.202493 0.365902 0.092 Uiso 1 1 calc R U . . .
N1' N 0.60236(17) 0.3222(4) 0.7509(2) 0.0442(6) Uani 1 1 d . . . . .
N3' N 0.55530(17) 0.3736(4) 0.5443(2) 0.0461(6) Uani 1 1 d . . . . .
N7' N 0.68731(15) 0.2972(4) 0.5908(2) 0.0451(6) Uani 1 1 d . . . . .
H7' H 0.724528 0.265526 0.643616 0.054 Uiso 1 1 calc R U . . .
C2' C 0.61247(18) 0.3330(4) 0.6295(3) 0.0390(6) Uani 1 1 d . . . . .
C4' C 0.4811(2) 0.3989(5) 0.5865(3) 0.0500(7) Uani 1 1 d . . . . .
H4' H 0.439242 0.425939 0.530274 0.060 Uiso 1 1 calc R U . . .
C5' C 0.4642(2) 0.3867(5) 0.7075(4) 0.0530(8) Uani 1 1 d . . . . .
H5' H 0.412150 0.403143 0.734039 0.064 Uiso 1 1 calc R U . . .
C6' C 0.5272(2) 0.3493(5) 0.7887(3) 0.0513(8) Uani 1 1 d . . . . .
H6' H 0.517691 0.342499 0.872108 0.062 Uiso 1 1 calc R U . . .
C8' C 0.70629(18) 0.3108(4) 0.4620(3) 0.0425(6) Uani 1 1 d . . . . .
H8'A H 0.698658 0.438963 0.435219 0.051 Uiso 1 1 calc R U . . .
H8'B H 0.668909 0.233540 0.414076 0.051 Uiso 1 1 calc R U . . .
C9' C 0.79258(17) 0.2504(4) 0.4358(3) 0.0357(6) Uani 1 1 d . . . . .
C10' C 0.80754(17) 0.0418(4) 0.4723(3) 0.0391(6) Uani 1 1 d . . . . .
H10C H 0.864958 0.017672 0.473421 0.047 Uiso 1 1 calc R U . . .
H10D H 0.789421 0.022456 0.554855 0.047 Uiso 1 1 calc R U . . .
C11' C 0.76596(18) -0.0963(4) 0.3882(3) 0.0401(6) Uani 1 1 d . . . . .
C14' C 0.80348(18) 0.2838(4) 0.2980(3) 0.0420(6) Uani 1 1 d . . . . .
H14C H 0.768858 0.198615 0.251235 0.050 Uiso 1 1 calc R U . . .
H14D H 0.786673 0.410033 0.277527 0.050 Uiso 1 1 calc R U . . .
C15' C 0.8901(2) 0.2563(5) 0.2605(3) 0.0522(8) Uani 1 1 d . . . . .
H15C H 0.905837 0.127337 0.274312 0.063 Uiso 1 1 calc R U . . .
H15D H 0.893865 0.282522 0.173580 0.063 Uiso 1 1 calc R U . . .
C16' C 0.9466(3) 0.3833(6) 0.3330(4) 0.0660(10) Uani 1 1 d . . . . .
H16C H 0.934278 0.512164 0.312576 0.079 Uiso 1 1 calc R U . . .
H16D H 1.001504 0.358584 0.310604 0.079 Uiso 1 1 calc R U . . .
C17' C 0.9397(2) 0.3548(5) 0.4711(4) 0.0564(8) Uani 1 1 d . . . . .
H17C H 0.972865 0.446443 0.514732 0.068 Uiso 1 1 calc R U . . .
H17D H 0.959813 0.231778 0.493413 0.068 Uiso 1 1 calc R U . . .
C18' C 0.85271(19) 0.3735(4) 0.5102(3) 0.0451(7) Uani 1 1 d . . . . .
H18C H 0.836326 0.502937 0.501590 0.054 Uiso 1 1 calc R U . . .
H18D H 0.850339 0.340721 0.596315 0.054 Uiso 1 1 calc R U . . .

loop_
_atom_site_aniso_label
_atom_site_aniso_U_11
_atom_site_aniso_U_22
_atom_site_aniso_U_33
_atom_site_aniso_U_23
_atom_site_aniso_U_13
_atom_site_aniso_U_12
O12 0.0559(13) 0.0622(15) 0.0668(16) -0.0265(13) -0.0039(12) 0.0055(11)
O13 0.0577(14) 0.0688(16) 0.0543(13) -0.0170(12) -0.0065(11) 0.0218(12)
N1 0.0519(14) 0.0407(13) 0.0409(13) -0.0038(10) 0.0002(11) -0.0094(10)
N3 0.0450(14) 0.0547(15) 0.0428(13) -0.0010(11) 0.0062(10) -0.0102(11)
N7 0.0421(12) 0.0587(15) 0.0346(12) -0.0032(11) 0.0056(9) -0.0086(11)
C2 0.0470(15) 0.0320(13) 0.0398(14) -0.0025(10) 0.0057(12) -0.0047(10)
C4 0.0454(16) 0.0498(17) 0.0554(18) -0.0060(15) 0.0070(13) -0.0098(13)
C5 0.0481(17) 0.0496(18) 0.0597(19) 0.0014(15) -0.0063(13) -0.0106(14)
C6 0.0632(19) 0.0495(18) 0.0431(16) 0.0009(13) -0.0077(14) -0.0155(14)
C8 0.0452(15) 0.0477(16) 0.0395(14) 0.0007(13) 0.0048(12) -0.0101(12)
C9 0.0415(14) 0.0324(13) 0.0374(14) 0.0012(11) 0.0017(10) -0.0011(11)
C10 0.0457(14) 0.0345(14) 0.0376(12) 0.0021(11) 0.0079(10) -0.0015(11)
C11 0.0490(15) 0.0333(13) 0.0414(14) 0.0017(12) 0.0034(11) -0.0007(12)
C14 0.0529(18) 0.0383(15) 0.061(2) -0.0087(14) 0.0060(15) 0.0049(13)
C15 0.0500(19) 0.058(2) 0.084(3) -0.0147(18) 0.0022(17) 0.0124(15)
C16 0.061(2) 0.061(2) 0.090(3) 0.001(2) -0.019(2) 0.0131(18)
C17 0.0618(19) 0.0503(19) 0.0535(18) 0.0069(14) -0.0159(15) -0.0031(14)
C18 0.0543(17) 0.0403(15) 0.0411(15) 0.0062(12) -0.0022(12) -0.0035(13)
O12' 0.0573(13) 0.0631(15) 0.0634(16) -0.0247(12) 0.0106(12) -0.0052(11)
O13' 0.0554(13) 0.0712(16) 0.0591(15) -0.0197(12) 0.0178(11) -0.0214(12)
N1' 0.0503(14) 0.0417(14) 0.0410(13) -0.0030(11) 0.0083(10) 0.0089(11)
N3' 0.0426(13) 0.0542(14) 0.0415(13) -0.0022(11) 0.0024(10) 0.0102(11)
N7' 0.0423(13) 0.0576(15) 0.0355(12) -0.0004(11) 0.0037(10) 0.0103(11)
C2' 0.0439(14) 0.0327(13) 0.0406(15) -0.0038(10) 0.0040(11) 0.0045(10)
C4' 0.0444(15) 0.0513(17) 0.0544(17) -0.0060(15) 0.0024(13) 0.0104(13)
C5' 0.0473(16) 0.0499(17) 0.063(2) 0.0003(15) 0.0134(14) 0.0101(13)
C6' 0.0590(18) 0.0520(19) 0.0441(16) 0.0026(13) 0.0171(14) 0.0134(14)
C8' 0.0421(14) 0.0482(15) 0.0370(14) -0.0005(12) 0.0006(11) 0.0104(12)
C9' 0.0409(13) 0.0333(13) 0.0329(13) 0.0023(10) 0.0035(10) 0.0045(11)
C10' 0.0454(14) 0.0342(13) 0.0374(12) 0.0031(11) -0.0024(10) 0.0021(11)
C11' 0.0456(14) 0.0348(13) 0.0403(14) 0.0015(12) 0.0059(11) 0.0000(11)
C14' 0.0483(15) 0.0410(14) 0.0373(14) 0.0049(12) 0.0074(11) 0.0060(12)
C15' 0.0550(17) 0.055(2) 0.0475(17) 0.0028(15) 0.0184(13) 0.0024(14)
C16' 0.059(2) 0.062(2) 0.078(3) 0.0021(19) 0.0174(18) -0.0127(17)
C17' 0.0464(17) 0.0543(19) 0.068(2) -0.0045(15) 0.0015(15) -0.0088(14)
C18' 0.0465(16) 0.0401(15) 0.0488(17) -0.0047(12) 0.0020(12) -0.0020(12)

loop_
_atom_type_symbol
_atom_type_description
_atom_type_scat_dispersion_real
_atom_type_scat_dispersion_imag
_atom_type_scat_source
C C 0.0181 0.0091 'International Tables Vol C Tables 4.2.6.8 and 6.1.1.4'
H H 0.0000 0.0000 'International Tables Vol C Tables 4.2.6.8 and 6.1.1.4'
N N 0.0311 0.0180 'International Tables Vol C Tables 4.2.6.8 and 6.1.1.4'
O O 0.0492 0.0322 'International Tables Vol C Tables 4.2.6.8 and 6.1.1.4'

loop_
_geom_angle_atom_site_label_1
_geom_angle_atom_site_label_2
_geom_angle_atom_site_label_3
_geom_angle
_geom_angle_site_symmetry_1
_geom_angle_site_symmetry_3
_geom_angle_publ_flag
C11 O13 H13 109.5 . . ?
C6 N1 C2 117.4(3) . . ?
C4 N3 C2 115.6(3) . . ?
C2 N7 H7 118.9 . . ?
C2 N7 C8 122.1(2) . . ?
C8 N7 H7 118.9 . . ?
N1 C2 N3 124.9(3) . . ?
N1 C2 N7 117.4(3) . . ?
N7 C2 N3 117.6(3) . . ?
N3 C4 H4 118.2 . . ?
N3 C4 C5 123.7(3) . . ?
C5 C4 H4 118.2 . . ?
C4 C5 H5 121.9 . . ?
C4 C5 C6 116.1(3) . . ?
C6 C5 H5 121.9 . . ?
N1 C6 C5 122.2(3) . . ?
N1 C6 H6 118.9 . . ?
C5 C6 H6 118.9 . . ?
N7 C8 H8A 108.8 . . ?
N7 C8 H8B 108.8 . . ?
N7 C8 C9 113.7(2) . . ?
H8A C8 H8B 107.7 . . ?
C9 C8 H8A 108.8 . . ?
C9 C8 H8B 108.8 . . ?
C8 C9 C10 111.8(2) . . ?
C8 C9 C14 109.6(3) . . ?
C8 C9 C18 105.8(2) . . ?
C14 C9 C10 108.9(2) . . ?
C14 C9 C18 108.8(3) . . ?
C18 C9 C10 111.9(2) . . ?
C9 C10 H10A 108.7 . . ?
C9 C10 H10B 108.7 . . ?
H10A C10 H10B 107.6 . . ?
C11 C10 C9 114.0(2) . . ?
C11 C10 H10A 108.7 . . ?
C11 C10 H10B 108.7 . . ?
O12 C11 O13 122.2(3) . . ?
O12 C11 C10 124.1(3) . . ?
O13 C11 C10 113.6(3) . . ?
C9 C14 H14A 108.9 . . ?
C9 C14 H14B 108.9 . . ?
C9 C14 C15 113.5(3) . . ?
H14A C14 H14B 107.7 . . ?
C15 C14 H14A 108.9 . . ?
C15 C14 H14B 108.9 . . ?
C14 C15 H15A 109.4 . . ?
C14 C15 H15B 109.4 . . ?
H15A C15 H15B 108.0 . . ?
C16 C15 C14 111.4(4) . . ?
C16 C15 H15A 109.4 . . ?
C16 C15 H15B 109.4 . . ?
C15 C16 H16A 109.4 . . ?
C15 C16 H16B 109.4 . . ?
H16A C16 H16B 108.0 . . ?
C17 C16 C15 111.0(3) . . ?
C17 C16 H16A 109.4 . . ?
C17 C16 H16B 109.4 . . ?
C16 C17 H17A 109.5 . . ?
C16 C17 H17B 109.5 . . ?
C16 C17 C18 110.6(3) . . ?
H17A C17 H17B 108.1 . . ?
C18 C17 H17A 109.5 . . ?
C18 C17 H17B 109.5 . . ?
C9 C18 H18A 108.9 . . ?
C9 C18 H18B 108.9 . . ?
C17 C18 C9 113.1(3) . . ?
C17 C18 H18A 108.9 . . ?
C17 C18 H18B 108.9 . . ?
H18A C18 H18B 107.8 . . ?
C11' O13' H13' 109.5 . . ?
C2' N1' C6' 116.5(3) . . ?
C2' N3' C4' 115.5(3) . . ?
C2' N7' H7' 119.2 . . ?
C2' N7' C8' 121.6(3) . . ?
C8' N7' H7' 119.2 . . ?
N1' C2' N7' 116.6(3) . . ?
N3' C2' N1' 125.8(3) . . ?
N3' C2' N7' 117.6(3) . . ?
N3' C4' H4' 118.4 . . ?
N3' C4' C5' 123.2(3) . . ?
C5' C4' H4' 118.4 . . ?
C4' C5' H5' 121.4 . . ?
C4' C5' C6' 117.2(3) . . ?
C6' C5' H5' 121.4 . . ?
N1' C6' C5' 121.7(3) . . ?
N1' C6' H6' 119.1 . . ?
C5' C6' H6' 119.1 . . ?
N7' C8' H8'A 108.9 . . ?
N7' C8' H8'B 108.9 . . ?
N7' C8' C9' 113.5(2) . . ?
H8'A C8' H8'B 107.7 . . ?
C9' C8' H8'A 108.9 . . ?
C9' C8' H8'B 108.9 . . ?
C8' C9' C10' 111.3(2) . . ?
C8' C9' C14' 106.4(2) . . ?
C8' C9' C18' 109.5(2) . . ?
C14' C9' C10' 111.9(2) . . ?
C14' C9' C18' 109.1(2) . . ?
C18' C9' C10' 108.6(2) . . ?
C9' C10' H10C 108.7 . . ?
C9' C10' H10D 108.7 . . ?
H10C C10' H10D 107.6 . . ?
C11' C10' C9' 114.2(2) . . ?
C11' C10' H10C 108.7 . . ?
C11' C10' H10D 108.7 . . ?
O12' C11' O13' 121.9(3) . . ?
O12' C11' C10' 124.7(3) . . ?
O13' C11' C10' 113.4(2) . . ?
C9' C14' H14C 109.0 . . ?
C9' C14' H14D 109.0 . . ?
H14C C14' H14D 107.8 . . ?
C15' C14' C9' 112.9(3) . . ?
C15' C14' H14C 109.0 . . ?
C15' C14' H14D 109.0 . . ?
C14' C15' H15C 109.5 . . ?
C14' C15' H15D 109.5 . . ?
H15C C15' H15D 108.0 . . ?
C16' C15' C14' 110.9(3) . . ?
C16' C15' H15C 109.5 . . ?
C16' C15' H15D 109.5 . . ?
C15' C16' H16C 109.3 . . ?
C15' C16' H16D 109.3 . . ?
C15' C16' C17' 111.6(3) . . ?
H16C C16' H16D 108.0 . . ?
C17' C16' H16C 109.3 . . ?
C17' C16' H16D 109.3 . . ?
C16' C17' H17C 109.3 . . ?
C16' C17' H17D 109.3 . . ?
C16' C17' C18' 111.7(3) . . ?
H17C C17' H17D 107.9 . . ?
C18' C17' H17C 109.3 . . ?
C18' C17' H17D 109.3 . . ?
C9' C18' H18C 108.8 . . ?
C9' C18' H18D 108.8 . . ?
C17' C18' C9' 113.9(3) . . ?
C17' C18' H18C 108.8 . . ?
C17' C18' H18D 108.8 . . ?
H18C C18' H18D 107.7 . . ?

loop_
_geom_bond_atom_site_label_1
_geom_bond_atom_site_label_2
_geom_bond_distance
_geom_bond_site_symmetry_2
_geom_bond_publ_flag
O12 C11 1.208(4) . ?
O13 H13 0.8200 . ?
O13 C11 1.321(4) . ?
N1 C2 1.339(4) . ?
N1 C6 1.323(5) . ?
N3 C2 1.346(4) . ?
N3 C4 1.335(4) . ?
N7 H7 0.8600 . ?
N7 C2 1.340(4) . ?
N7 C8 1.463(4) . ?
C4 H4 0.9300 . ?
C4 C5 1.367(5) . ?
C5 H5 0.9300 . ?
C5 C6 1.384(5) . ?
C6 H6 0.9300 . ?
C8 H8A 0.9700 . ?
C8 H8B 0.9700 . ?
C8 C9 1.533(4) . ?
C9 C10 1.557(4) . ?
C9 C14 1.536(4) . ?
C9 C18 1.547(4) . ?
C10 H10A 0.9700 . ?
C10 H10B 0.9700 . ?
C10 C11 1.506(4) . ?
C14 H14A 0.9700 . ?
C14 H14B 0.9700 . ?
C14 C15 1.539(5) . ?
C15 H15A 0.9700 . ?
C15 H15B 0.9700 . ?
C15 C16 1.531(7) . ?
C16 H16A 0.9700 . ?
C16 H16B 0.9700 . ?
C16 C17 1.514(6) . ?
C17 H17A 0.9700 . ?
C17 H17B 0.9700 . ?
C17 C18 1.530(4) . ?
C18 H18A 0.9700 . ?
C18 H18B 0.9700 . ?
O12' C11' 1.202(4) . ?
O13' H13' 0.8200 . ?
O13' C11' 1.341(4) . ?
N1' C2' 1.343(4) . ?
N1' C6' 1.345(4) . ?
N3' C2' 1.335(4) . ?
N3' C4' 1.346(4) . ?
N7' H7' 0.8600 . ?
N7' C2' 1.354(4) . ?
N7' C8' 1.454(4) . ?
C4' H4' 0.9300 . ?
C4' C5' 1.362(5) . ?
C5' H5' 0.9300 . ?
C5' C6' 1.372(6) . ?
C6' H6' 0.9300 . ?
C8' H8'A 0.9700 . ?
C8' H8'B 0.9700 . ?
C8' C9' 1.536(4) . ?
C9' C10' 1.563(4) . ?
C9' C14' 1.539(4) . ?
C9' C18' 1.541(4) . ?
C10' H10C 0.9700 . ?
C10' H10D 0.9700 . ?
C10' C11' 1.500(4) . ?
C14' H14C 0.9700 . ?
C14' H14D 0.9700 . ?
C14' C15' 1.525(4) . ?
C15' H15C 0.9700 . ?
C15' H15D 0.9700 . ?
C15' C16' 1.510(6) . ?
C16' H16C 0.9700 . ?
C16' H16D 0.9700 . ?
C16' C17' 1.528(6) . ?
C17' H17C 0.9700 . ?
C17' H17D 0.9700 . ?
C17' C18' 1.530(5) . ?
C18' H18C 0.9700 . ?
C18' H18D 0.9700 . ?

loop_
_geom_hbond_atom_site_label_D
_geom_hbond_atom_site_label_H
_geom_hbond_atom_site_label_A
_geom_hbond_distance_DH
_geom_hbond_distance_HA
_geom_hbond_distance_DA
_geom_hbond_angle_DHA
_geom_hbond_site_symmetry_A
_geom_hbond_publ_flag
O13 H13 N1 0.82 1.85 2.664(4) 170.5 2_564 yes
O13 H13 N7 0.82 3.07 3.739(4) 141.0 2_564 yes
N7 H7 O12 0.86 2.19 3.032(4) 167.3 2_565 yes
N7 H7 O13 0.86 3.20 3.739(4) 123.5 2_565 yes
C4 H4 O13' 0.93 2.58 3.463(4) 158.6 1_565 yes
C5 H5 O13' 0.93 2.95 3.741(5) 143.9 2_565 yes
C6 H6 N3 0.93 2.81 3.439(4) 125.6 2_575 yes
C6 H6 N3' 0.93 2.72 3.489(4) 140.8 2_565 yes
C8 H8B N1 0.97 3.05 3.859(4) 141.3 2_574 yes
C10 H10A O12 0.97 2.93 3.754(4) 144.0 2_565 yes
C14 H14B O12 0.97 2.78 3.691(5) 157.6 2_565 yes
C17 H17B O12 0.97 2.82 3.471(5) 124.8 . yes
C18 H18A O12 0.97 3.01 3.899(4) 152.2 1_565 yes
O13' H13' N1' 0.82 1.85 2.653(4) 164.9 2_554 yes
O13' H13' N7' 0.82 3.10 3.741(4) 136.7 2_554 yes
N7' H7' O12' 0.86 2.18 3.029(4) 167.3 2 yes
N7' H7' O13' 0.86 3.20 3.741(4) 123.3 2 yes
C4' H4' O13 0.93 2.59 3.468(4) 158.4 . yes
C5' H5' O13 0.93 2.94 3.737(5) 144.3 2_565 yes
C6' H6' N3 0.93 2.70 3.471(4) 141.4 2_565 yes
C6' H6' N3' 0.93 2.82 3.439(4) 124.8 2_565 yes
C8' H8'A N1' 0.97 3.05 3.859(4) 142.1 2_564 yes
C10' H10D O12' 0.97 2.92 3.742(4) 143.8 2 yes
C14' H14D O12' 0.97 3.01 3.897(4) 153.0 1_565 yes
C15' H15C O12' 0.97 2.84 3.481(5) 124.6 . yes
C18' H18D O12' 0.97 2.74 3.660(4) 158.6 2 yes

loop_
_geom_torsion_atom_site_label_1
_geom_torsion_atom_site_label_2
_geom_torsion_atom_site_label_3
_geom_torsion_atom_site_label_4
_geom_torsion
_geom_torsion_site_symmetry_1
_geom_torsion_site_symmetry_2
_geom_torsion_site_symmetry_3
_geom_torsion_site_symmetry_4
_geom_torsion_publ_flag
N3 C4 C5 C6 -0.9(6) . . . . ?
N7 C8 C9 C10 -60.3(3) . . . . ?
N7 C8 C9 C14 60.6(3) . . . . ?
N7 C8 C9 C18 177.7(3) . . . . ?
C2 N1 C6 C5 -0.3(5) . . . . ?
C2 N3 C4 C5 -0.9(5) . . . . ?
C2 N7 C8 C9 174.8(3) . . . . ?
C4 N3 C2 N1 2.3(5) . . . . ?
C4 N3 C2 N7 -176.7(3) . . . . ?
C4 C5 C6 N1 1.5(5) . . . . ?
C6 N1 C2 N3 -1.8(5) . . . . ?
C6 N1 C2 N7 177.3(3) . . . . ?
C8 N7 C2 N1 178.1(3) . . . . ?
C8 N7 C2 N3 -2.8(5) . . . . ?
C8 C9 C10 C11 -72.1(3) . . . . ?
C8 C9 C14 C15 167.4(3) . . . . ?
C8 C9 C18 C17 -171.7(3) . . . . ?
C9 C10 C11 O12 -96.3(4) . . . . ?
C9 C10 C11 O13 83.6(3) . . . . ?
C9 C14 C15 C16 -54.0(4) . . . . ?
C10 C9 C14 C15 -70.1(4) . . . . ?
C10 C9 C18 C17 66.3(3) . . . . ?
C14 C9 C10 C11 166.7(3) . . . . ?
C14 C9 C18 C17 -54.1(3) . . . . ?
C14 C15 C16 C17 55.1(4) . . . . ?
C15 C16 C17 C18 -56.7(4) . . . . ?
C16 C17 C18 C9 57.5(4) . . . . ?
C18 C9 C10 C11 46.4(3) . . . . ?
C18 C9 C14 C15 52.2(4) . . . . ?
N3' C4' C5' C6' 0.9(6) . . . . ?
N7' C8' C9' C10' 60.8(3) . . . . ?
N7' C8' C9' C14' -177.0(3) . . . . ?
N7' C8' C9' C18' -59.2(3) . . . . ?
C2' N1' C6' C5' -0.2(5) . . . . ?
C2' N3' C4' C5' 0.7(5) . . . . ?
C2' N7' C8' C9' -175.6(3) . . . . ?
C4' N3' C2' N1' -2.4(5) . . . . ?
C4' N3' C2' N7' 176.8(3) . . . . ?
C4' C5' C6' N1' -1.2(5) . . . . ?
C6' N1' C2' N3' 2.1(5) . . . . ?
C6' N1' C2' N7' -177.0(3) . . . . ?
C8' N7' C2' N1' -177.9(3) . . . . ?
C8' N7' C2' N3' 2.9(5) . . . . ?
C8' C9' C10' C11' 72.1(3) . . . . ?
C8' C9' C14' C15' 171.9(3) . . . . ?
C8' C9' C18' C17' -167.5(3) . . . . ?
C9' C10' C11' O12' 95.6(4) . . . . ?
C9' C10' C11' O13' -84.2(3) . . . . ?
C9' C14' C15' C16' -57.5(4) . . . . ?
C10' C9' C14' C15' -66.3(3) . . . . ?
C10' C9' C18' C17' 70.8(3) . . . . ?
C14' C9' C10' C11' -46.9(3) . . . . ?
C14' C9' C18' C17' -51.4(3) . . . . ?
C14' C15' C16' C17' 56.1(4) . . . . ?
C15' C16' C17' C18' -53.5(4) . . . . ?
C16' C17' C18' C9' 52.2(4) . . . . ?
C18' C9' C10' C11' -167.4(2) . . . . ?
C18' C9' C14' C15' 53.9(3) . . . . ?

loop_
_twin_individual_id
_twin_individual_mass_fraction_refined
1 0.9(3)
2 0.1(3)
